data_1519476
loop_
_publ_author_name
'Shaw, R. A.'
'Kilic, A.'
'Besli, S.'
'Davies, David B.'
'Mayer, Thomas A.'
'Hursthouse, Michael B.'
'Coles, Simon J.'

_publ_section_title
;
 2,2-Dipenyl-4,6-cis-oxy(tetraethyleneoxy)-4,6-dimethoxycyclotriphosphazatriene
;
_journal_name_full 'Crystal Structure Report Archive'
_journal_page_first 228
_journal_year 2002
_chemical_formula_sum 'C22 H32 N3 O7 P3'
_chemical_formula_weight 543.42
_space_group_IT_number 14
_symmetry_cell_setting monoclinic
_symmetry_space_group_name_Hall '-P 2yn'
_symmetry_space_group_name_H-M 'P 1 21/n 1'
_atom_sites_solution_hydrogens geom
_atom_sites_solution_primary direct
_atom_sites_solution_secondary difmap
_cell_angle_alpha 90.00
_cell_angle_beta 100.2030(10)
_cell_angle_gamma 90.00
_cell_formula_units_Z 4
_cell_length_a 11.8293(2)
_cell_length_b 10.3312(2)
_cell_length_c 21.6318(5)
_cell_measurement_reflns_used 8163
_cell_measurement_temperature 293(2)
_cell_measurement_theta_max 27.48
_cell_measurement_theta_min 2.91
_cell_volume 2601.84(9)
_computing_cell_refinement 'DENZO & COLLECT'
_computing_data_collection 'DENZO (Otwinowski & Minor, 1997) & COLLECT (Hooft, 1998)'
_computing_data_reduction 'DENZO & COLLECT'
_computing_structure_refinement 'SHELXL-97 (Sheldrick, 1997)'
_computing_structure_solution 'SHELXS-97 (Sheldrick, 1990)'
_diffrn_ambient_temperature 293(2)
_diffrn_detector_area_resol_mean 9.091
_diffrn_measured_fraction_theta_full 0.979
_diffrn_measured_fraction_theta_max 0.979
_diffrn_measurement_device_type 'Bruker-Nonius KappaCCD'
_diffrn_measurement_method '\F & \w scans'
_diffrn_radiation_monochromator graphite
_diffrn_radiation_source 'Bruker-Nonius FR591 rotating anode'
_diffrn_radiation_type MoK\a
_diffrn_radiation_wavelength 0.71073
_diffrn_reflns_av_R_equivalents 0.0376
_diffrn_reflns_av_sigmaI/netI 0.0450
_diffrn_reflns_limit_h_max 15
_diffrn_reflns_limit_h_min -14
_diffrn_reflns_limit_k_max 13
_diffrn_reflns_limit_k_min -12
_diffrn_reflns_limit_l_max 28
_diffrn_reflns_limit_l_min -27
_diffrn_reflns_number 18814
_diffrn_reflns_theta_full 27.47
_diffrn_reflns_theta_max 27.47
_diffrn_reflns_theta_min 3.07
_exptl_absorpt_coefficient_mu 0.275
_exptl_absorpt_correction_T_max 0.9810
_exptl_absorpt_correction_T_min 0.9319
_exptl_absorpt_correction_type multi-scan
_exptl_absorpt_process_details 'SORTAV Blessing (1997)'
_exptl_crystal_colour colourless
_exptl_crystal_density_diffrn 1.387
_exptl_crystal_density_method 'not measured'
_exptl_crystal_description plate
_exptl_crystal_F_000 1144
_exptl_crystal_size_max 0.26
_exptl_crystal_size_mid 0.20
_exptl_crystal_size_min 0.07
_refine_diff_density_max 0.459
_refine_diff_density_min -0.312
_refine_diff_density_rms 0.054
_refine_ls_extinction_coef 0.0061(11)
_refine_ls_extinction_expression Fc^*^=kFc[1+0.001xFc^2^\l^3^/sin(2\q)]^-1/4^
_refine_ls_extinction_method SHELXL
_refine_ls_goodness_of_fit_ref 1.000
_refine_ls_hydrogen_treatment mixed
_refine_ls_matrix_type full
_refine_ls_number_parameters 319
_refine_ls_number_reflns 5841
_refine_ls_number_restraints 0
_refine_ls_restrained_S_all 1.000
_refine_ls_R_factor_all 0.0793
_refine_ls_R_factor_gt 0.0518
_refine_ls_shift/su_max 0.061
_refine_ls_shift/su_mean 0.003
_refine_ls_structure_factor_coef Fsqd
_refine_ls_weighting_details 'calc w=1/[\s^2^(Fo^2^)+(0.0776P)^2^+1.3016P] where P=(Fo^2^+2Fc^2^)/3'
_refine_ls_weighting_scheme calc
_refine_ls_wR_factor_gt 0.1322
_refine_ls_wR_factor_ref 0.1525
_reflns_number_gt 4160
_reflns_number_total 5841
_reflns_threshold_expression >2sigma(I)
_cod_data_source_file eCrystal-228.cif
_cod_data_source_block 02src413
_cod_depositor_comments
;
Citation :
Shaw, R. A. and Kilic, A. and Besli, S. and Davies, David B. and 
Mayer, Thomas A. and Hursthouse, Michael B. and Coles, Simon J. (2002) 
University of Southampton, Crystal Structure Report Archive. 
(doi:10.5258/ecrystals/228)

More at:
http://ecrystals.chem.soton.ac.uk/228/

The following automatic conversions were performed:

'_symmetry_cell_setting' value 'Monoclinic' changed to 'monoclinic'
according to the built-in table from CIF Core dictionary named
'cif_core.dic' version 2.4.1 from 2010-06-29.

Automatic conversion script
Id: cif_fix_values 3271 2015-04-21 07:52:19Z andrius 
;
_cod_original_sg_symbol_H-M P2(1)/n
_cod_database_code 1519476

loop_
_symmetry_equiv_pos_as_xyz
'x, y, z'
'-x+1/2, y+1/2, -z+1/2'
'-x, -y, -z'
'x-1/2, -y-1/2, z-1/2'

loop_
_atom_site_label
_atom_site_type_symbol
_atom_site_fract_x
_atom_site_fract_y
_atom_site_fract_z
_atom_site_U_iso_or_equiv
_atom_site_adp_type
_atom_site_occupancy
_atom_site_symmetry_multiplicity
_atom_site_calc_flag
_atom_site_refinement_flags
_atom_site_disorder_assembly
_atom_site_disorder_group
C1 C 0.3021(3) 0.9455(3) 0.21276(16) 0.0714(9) Uani 1 1 d . . .
H1A H 0.2981 0.8961 0.1749 0.107 Uiso 1 1 calc R . .
H1B H 0.2902 0.8893 0.2464 0.107 Uiso 1 1 calc R . .
H1C H 0.3763 0.9855 0.2231 0.107 Uiso 1 1 calc R . .
C2 C 0.3682(4) 0.8899(3) 0.03540(18) 0.0891(12) Uani 1 1 d . . .
H2A H 0.4067 0.9156 0.0764 0.134 Uiso 1 1 calc R . .
H2B H 0.4220 0.8485 0.0134 0.134 Uiso 1 1 calc R . .
H2C H 0.3073 0.8307 0.0394 0.134 Uiso 1 1 calc R . .
C3 C -0.0040(2) 1.1653(3) 0.14186(16) 0.0641(8) Uani 1 1 d . . .
H3A H -0.0143 1.1051 0.1748 0.077 Uiso 1 1 calc R . .
H3B H -0.0081 1.1172 0.1030 0.077 Uiso 1 1 calc R . .
C4 C -0.0954(3) 1.2645(4) 0.1345(2) 0.0875(12) Uani 1 1 d . . .
H4A H -0.1695 1.2237 0.1337 0.105 Uiso 1 1 calc R . .
H4B H -0.0819 1.3243 0.1696 0.105 Uiso 1 1 calc R . .
C5 C -0.1946(4) 1.4066(5) 0.0588(3) 0.1176(19) Uani 1 1 d . . .
H5A H -0.2036 1.4676 0.0916 0.141 Uiso 1 1 calc R . .
H5B H -0.2615 1.3506 0.0515 0.141 Uiso 1 1 calc R . .
C6 C -0.1849(4) 1.4771(5) 0.0004(3) 0.127(2) Uani 1 1 d . . .
H6A H -0.2529 1.5297 -0.0125 0.152 Uiso 1 1 calc R . .
H6B H -0.1187 1.5341 0.0080 0.152 Uiso 1 1 calc R . .
C7 C -0.1367(4) 1.4515(5) -0.0980(3) 0.123(2) Uani 1 1 d . . .
H7A H -0.0759 1.5125 -0.0827 0.148 Uiso 1 1 calc R . .
H7B H -0.2002 1.4988 -0.1224 0.148 Uiso 1 1 calc R . .
C8 C -0.0949(4) 1.3538(6) -0.1374(2) 0.125(2) Uani 1 1 d . . .
H8A H -0.1514 1.2851 -0.1454 0.150 Uiso 1 1 calc R . .
H8B H -0.0892 1.3931 -0.1774 0.150 Uiso 1 1 calc R . .
C9 C 0.0084(3) 1.2023(4) -0.06467(19) 0.0818(10) Uani 1 1 d . . .
H9A H -0.0580 1.1472 -0.0775 0.098 Uiso 1 1 calc R . .
H9B H 0.0001 1.2446 -0.0257 0.098 Uiso 1 1 calc R . .
C10 C 0.1109(3) 1.1247(3) -0.05482(17) 0.0753(9) Uani 1 1 d . . .
H10A H 0.1258 1.0950 -0.0952 0.090 Uiso 1 1 calc R . .
H10B H 0.0985 1.0490 -0.0303 0.090 Uiso 1 1 calc R . .
C11 C 0.5464(2) 1.1787(2) 0.17236(12) 0.0447(6) Uani 1 1 d . . .
C12 C 0.5809(3) 1.2011(3) 0.23638(15) 0.0684(8) Uani 1 1 d . . .
H12 H 0.5436 1.2639 0.2562 0.082 Uiso 1 1 calc R . .
C13 C 0.6699(3) 1.1310(4) 0.27077(19) 0.0860(11) Uani 1 1 d . . .
H13 H 0.6922 1.1469 0.3135 0.103 Uiso 1 1 calc R . .
C14 C 0.7255(3) 1.0382(4) 0.2423(2) 0.0840(11) Uani 1 1 d . . .
H14 H 0.7850 0.9907 0.2657 0.101 Uiso 1 1 calc R . .
C15 C 0.6930(3) 1.0158(3) 0.1795(2) 0.0780(10) Uani 1 1 d . . .
H15 H 0.7308 0.9526 0.1603 0.094 Uiso 1 1 calc R . .
C16 C 0.6036(2) 1.0867(3) 0.14346(15) 0.0596(7) Uani 1 1 d . . .
H16 H 0.5831 1.0717 0.1005 0.072 Uiso 1 1 calc R . .
C17 C 0.4622(2) 1.4311(2) 0.13249(11) 0.0423(5) Uani 1 1 d . . .
C18 C 0.4390(2) 1.5125(3) 0.17955(14) 0.0555(7) Uani 1 1 d . . .
H18 H 0.4000 1.4810 0.2101 0.067 Uiso 1 1 calc R . .
C19 C 0.4737(3) 1.6402(3) 0.18127(17) 0.0706(9) Uani 1 1 d . . .
H19 H 0.4577 1.6944 0.2129 0.085 Uiso 1 1 calc R . .
C20 C 0.5314(3) 1.6870(3) 0.13685(18) 0.0734(9) Uani 1 1 d . . .
H20 H 0.5546 1.7731 0.1385 0.088 Uiso 1 1 calc R . .
C21 C 0.5554(3) 1.6088(3) 0.09003(17) 0.0726(9) Uani 1 1 d . . .
H21 H 0.5952 1.6415 0.0600 0.087 Uiso 1 1 calc R . .
C22 C 0.5202(2) 1.4797(3) 0.08718(14) 0.0572(7) Uani 1 1 d . . .
H22 H 0.5356 1.4265 0.0550 0.069 Uiso 1 1 calc R . .
N1 N 0.2112(2) 1.0827(2) 0.08603(10) 0.0485(5) Uani 1 1 d . . .
N2 N 0.39368(18) 1.2137(2) 0.05984(9) 0.0462(5) Uani 1 1 d . . .
N3 N 0.32212(17) 1.2480(2) 0.17228(9) 0.0431(5) Uani 1 1 d . . .
O1 O 0.21493(17) 1.04370(18) 0.20364(8) 0.0562(5) Uani 1 1 d . . .
O2 O 0.3218(2) 1.00054(18) 0.00146(9) 0.0650(6) Uani 1 1 d . . .
O4 O -0.0948(2) 1.3320(3) 0.07766(15) 0.0915(8) Uani 1 1 d . . .
O5 O -0.1734(2) 1.3896(3) -0.04690(16) 0.0980(9) Uani 1 1 d . . .
O6 O 0.0136(2) 1.2976(3) -0.11189(13) 0.0977(9) Uani 1 1 d . . .
O7 O 0.21093(17) 1.19435(19) -0.02255(8) 0.0565(5) Uani 1 1 d . . .
O3 O 0.10657(14) 1.22816(17) 0.15776(9) 0.0500(4) Uani 1 1 d . . .
P1 P 0.21922(5) 1.15158(6) 0.15205(3) 0.04093(18) Uani 1 1 d . . .
P2 P 0.28683(6) 1.12480(6) 0.03577(3) 0.04374(19) Uani 1 1 d . . .
P3 P 0.42139(5) 1.26306(6) 0.13107(3) 0.03865(18) Uani 1 1 d . . .

loop_
_atom_site_aniso_label
_atom_site_aniso_U_11
_atom_site_aniso_U_22
_atom_site_aniso_U_33
_atom_site_aniso_U_23
_atom_site_aniso_U_13
_atom_site_aniso_U_12
C1 0.093(2) 0.0566(17) 0.0664(19) 0.0190(15) 0.0186(17) 0.0088(17)
C2 0.138(4) 0.0580(19) 0.078(2) 0.0070(17) 0.038(2) 0.028(2)
C3 0.0464(15) 0.0665(19) 0.079(2) -0.0009(16) 0.0105(14) -0.0168(14)
C4 0.0464(18) 0.104(3) 0.116(3) -0.005(3) 0.0236(19) -0.0064(18)
C5 0.069(2) 0.120(4) 0.148(4) -0.047(4) -0.021(3) 0.045(3)
C6 0.105(4) 0.084(3) 0.163(5) -0.024(3) -0.050(4) 0.033(3)
C7 0.068(2) 0.104(3) 0.190(6) 0.069(4) 0.000(3) 0.010(2)
C8 0.080(3) 0.182(6) 0.104(4) 0.062(4) -0.007(3) 0.026(3)
C9 0.068(2) 0.081(2) 0.094(3) 0.011(2) 0.0084(19) -0.0098(19)
C10 0.075(2) 0.076(2) 0.066(2) -0.0049(17) -0.0112(17) -0.0119(18)
C11 0.0417(12) 0.0418(13) 0.0516(14) 0.0053(11) 0.0107(11) -0.0029(11)
C12 0.0679(19) 0.0704(19) 0.0599(18) -0.0015(15) -0.0081(15) 0.0136(16)
C13 0.079(2) 0.091(3) 0.076(2) 0.010(2) -0.0186(19) 0.010(2)
C14 0.0554(19) 0.075(2) 0.114(3) 0.025(2) -0.004(2) 0.0091(17)
C15 0.0581(18) 0.0576(19) 0.123(3) 0.007(2) 0.029(2) 0.0151(16)
C16 0.0533(16) 0.0562(16) 0.0727(19) -0.0010(14) 0.0203(14) 0.0017(13)
C17 0.0396(12) 0.0427(13) 0.0442(13) 0.0020(10) 0.0060(10) 0.0020(10)
C18 0.0610(17) 0.0497(15) 0.0563(16) -0.0051(12) 0.0112(13) 0.0018(13)
C19 0.087(2) 0.0439(16) 0.077(2) -0.0079(14) 0.0024(18) 0.0054(15)
C20 0.080(2) 0.0395(15) 0.092(3) 0.0068(16) -0.0072(19) -0.0055(15)
C21 0.072(2) 0.0608(19) 0.086(2) 0.0233(17) 0.0170(17) -0.0116(16)
C22 0.0599(17) 0.0519(15) 0.0631(17) 0.0052(13) 0.0198(14) -0.0024(13)
N1 0.0601(13) 0.0423(11) 0.0450(12) -0.0056(9) 0.0141(10) -0.0118(10)
N2 0.0484(12) 0.0540(12) 0.0380(11) -0.0030(9) 0.0129(9) -0.0049(10)
N3 0.0423(11) 0.0517(12) 0.0370(10) -0.0064(9) 0.0119(8) -0.0070(9)
O1 0.0709(12) 0.0512(10) 0.0519(11) 0.0110(9) 0.0252(9) -0.0029(9)
O2 0.0995(16) 0.0461(10) 0.0537(11) -0.0072(9) 0.0256(11) 0.0075(11)
O4 0.0530(13) 0.0855(17) 0.132(2) 0.0093(16) 0.0061(14) 0.0085(12)
O5 0.0861(18) 0.0715(16) 0.132(2) 0.0082(17) 0.0078(17) 0.0000(14)
O6 0.0673(15) 0.130(2) 0.0927(19) 0.0477(17) 0.0065(13) 0.0112(15)
O7 0.0669(12) 0.0533(11) 0.0442(10) 0.0044(8) -0.0042(9) -0.0085(9)
O3 0.0386(9) 0.0487(10) 0.0639(11) -0.0102(8) 0.0124(8) -0.0058(8)
P1 0.0455(4) 0.0388(3) 0.0404(3) -0.0006(2) 0.0129(3) -0.0047(3)
P2 0.0569(4) 0.0390(3) 0.0360(3) -0.0030(2) 0.0100(3) -0.0024(3)
P3 0.0391(3) 0.0416(3) 0.0364(3) -0.0011(2) 0.0097(2) -0.0016(3)

loop_
_atom_type_symbol
_atom_type_description
_atom_type_scat_dispersion_real
_atom_type_scat_dispersion_imag
_atom_type_scat_source
C C 0.0033 0.0016 'International Tables Vol C Tables 4.2.6.8 and 6.1.1.4'
H H 0.0000 0.0000 'International Tables Vol C Tables 4.2.6.8 and 6.1.1.4'
N N 0.0061 0.0033 'International Tables Vol C Tables 4.2.6.8 and 6.1.1.4'
O O 0.0106 0.0060 'International Tables Vol C Tables 4.2.6.8 and 6.1.1.4'
P P 0.1023 0.0942 'International Tables Vol C Tables 4.2.6.8 and 6.1.1.4'

loop_
_geom_angle_atom_site_label_1
_geom_angle_atom_site_label_2
_geom_angle_atom_site_label_3
_geom_angle
_geom_angle_site_symmetry_1
_geom_angle_site_symmetry_3
O1 C1 H1A 109.5 . .
O1 C1 H1B 109.5 . .
H1A C1 H1B 109.5 . .
O1 C1 H1C 109.5 . .
H1A C1 H1C 109.5 . .
H1B C1 H1C 109.5 . .
O2 C2 H2A 109.5 . .
O2 C2 H2B 109.5 . .
H2A C2 H2B 109.5 . .
O2 C2 H2C 109.5 . .
H2A C2 H2C 109.5 . .
H2B C2 H2C 109.5 . .
O3 C3 C4 109.1(3) . .
O3 C3 H3A 109.9 . .
C4 C3 H3A 109.9 . .
O3 C3 H3B 109.9 . .
C4 C3 H3B 109.9 . .
H3A C3 H3B 108.3 . .
O4 C4 C3 108.6(3) . .
O4 C4 H4A 110.0 . .
C3 C4 H4A 110.0 . .
O4 C4 H4B 110.0 . .
C3 C4 H4B 110.0 . .
H4A C4 H4B 108.3 . .
O4 C5 C6 109.3(4) . .
O4 C5 H5A 109.8 . .
C6 C5 H5A 109.8 . .
O4 C5 H5B 109.8 . .
C6 C5 H5B 109.8 . .
H5A C5 H5B 108.3 . .
O5 C6 C5 109.9(4) . .
O5 C6 H6A 109.7 . .
C5 C6 H6A 109.7 . .
O5 C6 H6B 109.7 . .
C5 C6 H6B 109.7 . .
H6A C6 H6B 108.2 . .
O5 C7 C8 109.1(4) . .
O5 C7 H7A 109.9 . .
C8 C7 H7A 109.9 . .
O5 C7 H7B 109.9 . .
C8 C7 H7B 109.9 . .
H7A C7 H7B 108.3 . .
O6 C8 C7 115.5(4) . .
O6 C8 H8A 108.4 . .
C7 C8 H8A 108.4 . .
O6 C8 H8B 108.4 . .
C7 C8 H8B 108.4 . .
H8A C8 H8B 107.5 . .
O6 C9 C10 110.4(3) . .
O6 C9 H9A 109.6 . .
C10 C9 H9A 109.6 . .
O6 C9 H9B 109.6 . .
C10 C9 H9B 109.6 . .
H9A C9 H9B 108.1 . .
C9 C10 O7 112.9(3) . .
C9 C10 H10A 109.0 . .
O7 C10 H10A 109.0 . .
C9 C10 H10B 109.0 . .
O7 C10 H10B 109.0 . .
H10A C10 H10B 107.8 . .
C16 C11 C12 119.0(3) . .
C16 C11 P3 122.1(2) . .
C12 C11 P3 118.7(2) . .
C13 C12 C11 120.6(3) . .
C13 C12 H12 119.7 . .
C11 C12 H12 119.7 . .
C14 C13 C12 120.4(4) . .
C14 C13 H13 119.8 . .
C12 C13 H13 119.8 . .
C13 C14 C15 119.5(3) . .
C13 C14 H14 120.2 . .
C15 C14 H14 120.2 . .
C14 C15 C16 121.1(3) . .
C14 C15 H15 119.4 . .
C16 C15 H15 119.4 . .
C11 C16 C15 119.3(3) . .
C11 C16 H16 120.4 . .
C15 C16 H16 120.4 . .
C22 C17 C18 119.1(2) . .
C22 C17 P3 120.1(2) . .
C18 C17 P3 120.7(2) . .
C19 C18 C17 120.3(3) . .
C19 C18 H18 119.9 . .
C17 C18 H18 119.9 . .
C20 C19 C18 120.3(3) . .
C20 C19 H19 119.8 . .
C18 C19 H19 119.8 . .
C21 C20 C19 120.6(3) . .
C21 C20 H20 119.7 . .
C19 C20 H20 119.7 . .
C20 C21 C22 119.9(3) . .
C20 C21 H21 120.0 . .
C22 C21 H21 120.0 . .
C17 C22 C21 119.8(3) . .
C17 C22 H22 120.1 . .
C21 C22 H22 120.1 . .
P1 N1 P2 122.96(13) . .
P2 N2 P3 121.30(13) . .
P1 N3 P3 120.91(12) . .
C1 O1 P1 118.82(17) . .
C2 O2 P2 121.6(2) . .
C4 O4 C5 112.9(4) . .
C6 O5 C7 111.5(4) . .
C9 O6 C8 114.1(3) . .
C10 O7 P2 117.11(19) . .
C3 O3 P1 119.92(18) . .
O3 P1 N3 106.50(10) . .
O3 P1 N1 112.39(11) . .
N3 P1 N1 117.06(11) . .
O3 P1 O1 99.50(10) . .
N3 P1 O1 111.66(11) . .
N1 P1 O1 108.35(11) . .
N2 P2 O2 111.65(12) . .
N2 P2 O7 107.88(11) . .
O2 P2 O7 98.83(11) . .
N2 P2 N1 116.77(11) . .
O2 P2 N1 109.07(11) . .
O7 P2 N1 111.18(12) . .
N3 P3 N2 117.33(11) . .
N3 P3 C17 107.74(11) . .
N2 P3 C17 109.39(12) . .
N3 P3 C11 107.10(11) . .
N2 P3 C11 109.37(12) . .
C17 P3 C11 105.23(11) . .

loop_
_geom_bond_atom_site_label_1
_geom_bond_atom_site_label_2
_geom_bond_distance
_geom_bond_site_symmetry_2
C1 O1 1.435(4) .
C1 H1A 0.9600 .
C1 H1B 0.9600 .
C1 H1C 0.9600 .
C2 O2 1.415(4) .
C2 H2A 0.9600 .
C2 H2B 0.9600 .
C2 H2C 0.9600 .
C3 O3 1.446(3) .
C3 C4 1.477(5) .
C3 H3A 0.9700 .
C3 H3B 0.9700 .
C4 O4 1.415(5) .
C4 H4A 0.9700 .
C4 H4B 0.9700 .
C5 O4 1.408(4) .
C5 C6 1.480(8) .
C5 H5A 0.9700 .
C5 H5B 0.9700 .
C6 O5 1.390(6) .
C6 H6A 0.9700 .
C6 H6B 0.9700 .
C7 O5 1.409(6) .
C7 C8 1.463(8) .
C7 H7A 0.9700 .
C7 H7B 0.9700 .
C8 O6 1.427(5) .
C8 H8A 0.9700 .
C8 H8B 0.9700 .
C9 O6 1.428(4) .
C9 C10 1.437(5) .
C9 H9A 0.9700 .
C9 H9B 0.9700 .
C10 O7 1.454(4) .
C10 H10A 0.9700 .
C10 H10B 0.9700 .
C11 C16 1.379(4) .
C11 C12 1.392(4) .
C11 P3 1.810(3) .
C12 C13 1.382(5) .
C12 H12 0.9300 .
C13 C14 1.369(6) .
C13 H13 0.9300 .
C14 C15 1.365(6) .
C14 H14 0.9300 .
C15 C16 1.404(5) .
C15 H15 0.9300 .
C16 H16 0.9300 .
C17 C22 1.387(4) .
C17 C18 1.385(4) .
C17 P3 1.800(3) .
C18 C19 1.380(4) .
C18 H18 0.9300 .
C19 C20 1.362(5) .
C19 H19 0.9300 .
C20 C21 1.364(5) .
C20 H20 0.9300 .
C21 C22 1.395(4) .
C21 H21 0.9300 .
C22 H22 0.9300 .
N1 P1 1.583(2) .
N1 P2 1.586(2) .
N2 P2 1.575(2) .
N2 P3 1.601(2) .
N3 P1 1.574(2) .
N3 P3 1.6027(19) .
O1 P1 1.5845(18) .
O2 P2 1.5745(19) .
O7 P2 1.5852(19) .
O3 P1 1.5733(18) .

loop_
_geom_torsion_atom_site_label_1
_geom_torsion_atom_site_label_2
_geom_torsion_atom_site_label_3
_geom_torsion_atom_site_label_4
_geom_torsion
_geom_torsion_site_symmetry_1
_geom_torsion_site_symmetry_2
_geom_torsion_site_symmetry_3
_geom_torsion_site_symmetry_4
O3 C3 C4 O4 72.9(4) . . . .
O4 C5 C6 O5 60.2(5) . . . .
O5 C7 C8 O6 -73.1(5) . . . .
O6 C9 C10 O7 71.9(4) . . . .
C16 C11 C12 C13 -0.9(5) . . . .
P3 C11 C12 C13 174.6(3) . . . .
C11 C12 C13 C14 -0.1(6) . . . .
C12 C13 C14 C15 0.5(6) . . . .
C13 C14 C15 C16 0.1(6) . . . .
C12 C11 C16 C15 1.5(4) . . . .
P3 C11 C16 C15 -173.9(2) . . . .
C14 C15 C16 C11 -1.1(5) . . . .
C22 C17 C18 C19 -0.2(4) . . . .
P3 C17 C18 C19 178.0(2) . . . .
C17 C18 C19 C20 -0.2(5) . . . .
C18 C19 C20 C21 0.2(5) . . . .
C19 C20 C21 C22 0.4(5) . . . .
C18 C17 C22 C21 0.7(4) . . . .
P3 C17 C22 C21 -177.5(2) . . . .
C20 C21 C22 C17 -0.8(5) . . . .
C3 C4 O4 C5 165.7(3) . . . .
C6 C5 O4 C4 178.0(4) . . . .
C5 C6 O5 C7 -165.9(4) . . . .
C8 C7 O5 C6 164.0(4) . . . .
C10 C9 O6 C8 163.1(4) . . . .
C7 C8 O6 C9 77.5(6) . . . .
C9 C10 O7 P2 131.0(3) . . . .
C4 C3 O3 P1 -164.9(2) . . . .
C3 O3 P1 N3 179.6(2) . . . .
C3 O3 P1 N1 50.2(2) . . . .
C3 O3 P1 O1 -64.3(2) . . . .
P3 N3 P1 O3 -133.20(14) . . . .
P3 N3 P1 N1 -6.5(2) . . . .
P3 N3 P1 O1 119.16(15) . . . .
P2 N1 P1 O3 112.50(17) . . . .
P2 N1 P1 N3 -11.2(2) . . . .
P2 N1 P1 O1 -138.55(16) . . . .
C1 O1 P1 O3 177.3(2) . . . .
C1 O1 P1 N3 -70.6(2) . . . .
C1 O1 P1 N1 59.7(2) . . . .
P3 N2 P2 O2 -128.62(15) . . . .
P3 N2 P2 O7 123.82(16) . . . .
P3 N2 P2 N1 -2.2(2) . . . .
C2 O2 P2 N2 82.1(3) . . . .
C2 O2 P2 O7 -164.5(3) . . . .
C2 O2 P2 N1 -48.4(3) . . . .
C10 O7 P2 N2 176.2(2) . . . .
C10 O7 P2 O2 59.9(2) . . . .
C10 O7 P2 N1 -54.6(2) . . . .
P1 N1 P2 N2 15.5(2) . . . .
P1 N1 P2 O2 143.24(17) . . . .
P1 N1 P2 O7 -108.81(17) . . . .
P1 N3 P3 N2 18.8(2) . . . .
P1 N3 P3 C17 142.71(15) . . . .
P1 N3 P3 C11 -104.52(16) . . . .
P2 N2 P3 N3 -14.3(2) . . . .
P2 N2 P3 C17 -137.33(15) . . . .
P2 N2 P3 C11 107.91(16) . . . .
C22 C17 P3 N3 -161.0(2) . . . .
C18 C17 P3 N3 20.8(2) . . . .
C22 C17 P3 N2 -32.4(2) . . . .
C18 C17 P3 N2 149.4(2) . . . .
C22 C17 P3 C11 85.0(2) . . . .
C18 C17 P3 C11 -93.2(2) . . . .
C16 C11 P3 N3 127.7(2) . . . .
C12 C11 P3 N3 -47.7(3) . . . .
C16 C11 P3 N2 -0.4(3) . . . .
C12 C11 P3 N2 -175.8(2) . . . .
C16 C11 P3 C17 -117.8(2) . . . .
C12 C11 P3 C17 66.8(2) . . . .
